data_7242220
loop_
_publ_author_name
'Kassin, Victor-Emmanuel H.'
'Morodo, Romain'
'Toupy, Thomas'
'Jacquemin, Isaline'
'Van Hecke, Kristof'
'Robiette, Rapha\"el'
'Monbaliu, Jean-Christophe M.'

_publ_section_title
;
 A modular, low footprint and scalable flow platform for the expedient
 \a-aminohydroxylation of enolizable ketones
;
_journal_issue 6
_journal_name_full 'Green Chemistry'
_journal_page_first 2336
_journal_page_last 2351
_journal_paper_doi 10.1039/D0GC04395H
_journal_volume 23
_journal_year 2021
_chemical_formula_moiety 'C10 H13 N O2'
_chemical_formula_sum 'C10 H13 N O2'
_chemical_formula_weight 179.21
_space_group_crystal_system monoclinic
_space_group_IT_number 14
_space_group_name_Hall '-P 2ybc'
_space_group_name_H-M_alt 'P 1 21/c 1'
_atom_sites_solution_hydrogens mixed
_atom_sites_solution_primary dual
_audit_creation_date 2019-08-06
_audit_creation_method
;
Olex2 1.2
(compiled May 18 2018 14:05:52 for OlexSys, GUI svn.r5506)
;
_audit_update_record
;
2020-11-24 deposited with the CCDC.	2021-02-01 downloaded from the CCDC.
;
_cell_angle_alpha 90
_cell_angle_beta 96.167(5)
_cell_angle_gamma 90
_cell_formula_units_Z 4
_cell_length_a 5.7769(3)
_cell_length_b 7.6286(5)
_cell_length_c 21.5338(10)
_cell_measurement_reflns_used 3037
_cell_measurement_temperature 100(1)
_cell_measurement_theta_max 74.9950
_cell_measurement_theta_min 4.1050
_cell_volume 943.50(9)
_computing_cell_refinement 'CrysAlisPro 1.171.40.53 (Rigaku OD, 2019)'
_computing_data_collection 'CrysAlisPro 1.171.40.53 (Rigaku OD, 2019)'
_computing_data_reduction 'CrysAlisPro 1.171.40.53 (Rigaku OD, 2019)'
_computing_molecular_graphics 'Olex2 (Dolomanov et al., 2009)'
_computing_publication_material 'Olex2 (Dolomanov et al., 2009)'
_computing_structure_refinement 'ShelXL (Sheldrick, 2015)'
_computing_structure_solution 'ShelXT (Sheldrick, 2015)'
_diffrn_ambient_environment N~2~
_diffrn_ambient_temperature 100(1)
_diffrn_detector 'CCD plate'
_diffrn_detector_area_resol_mean 10.4839
_diffrn_detector_type Atlas
_diffrn_measured_fraction_theta_full 0.985
_diffrn_measured_fraction_theta_max 0.954
_diffrn_measurement_details
;
List of Runs (angles in degrees, time in seconds):

  # Type    Start    End  Width  t~exp~   \w     \q     \k     \f   Frames
#--------------------------------------------------------------------------
  1  \w   -116.00 -17.00   1.00    6.00    --  -41.68 -38.00  90.00   99
  2  \w   -115.00 -14.00   1.00    6.00    --  -41.68 -57.00-120.00  101
  3  \w    -92.00  -2.00   1.00    6.00    --  -41.68 125.00  30.00   90
  4  \w   -116.00 -17.00   1.00    6.00    --  -41.68 -38.00   0.00   99
  5  \w    -34.00  74.00   1.00    6.00    --   41.68 -77.00 -60.00  108
  6  \w     27.00  87.00   1.00   30.00    --  109.13 -96.00 -12.00   60
  7  \w     94.00 178.00   1.00   30.00    --  109.13 125.00-120.00   84
  8  \w     36.00 117.00   1.00   30.00    --  109.13-125.00-150.00   81
  9  \w     87.00 178.00   1.00   30.00    --  109.13  45.00 150.00   91
 10  \w     36.00  81.00   1.00   30.00    --  109.13-125.00 120.00   45
 11  \w     81.00 178.00   1.00   30.00    --  109.13  30.00  30.00   97
 12  \w     33.00 137.00   1.00   30.00    --  109.13 -30.00  60.00  104
 13  \w     36.00  66.00   1.00   30.00    --  109.13-125.00 -30.00   30
 14  \w     81.00 178.00   1.00   30.00    --  109.13  30.00-150.00   97
 15  \w     33.00  53.00   1.00   30.00    --  109.13 -30.00-150.00   20
 16  \w     36.00  61.00   1.00   30.00    --  109.13 -45.00 -30.00   25
 17  \w   -115.00 -14.00   1.00    6.00    --  -41.68 -57.00 -30.00  101
 18  \w     68.00 118.00   1.00    6.00    --   41.68  77.00-180.00   50
 19  \w     98.00 118.00   1.00    6.00    --   41.68  77.00  90.00   20
 20  \w      1.00  71.00   1.00    6.00    --   41.68 -99.00-150.00   70
 21  \w     83.00 178.00   1.00   30.00    --  109.13  45.00  90.00   95
 22  \w    111.00 178.00   1.00   30.00    --  109.13  77.00  90.00   67
 23  \w     81.00 178.00   1.00   30.00    --  109.13  30.00 -60.00   97
 24  \w    111.00 178.00   1.00   30.00    --  109.13  77.00  30.00   67
 25  \w    107.00 178.00   1.00   30.00    --  109.13  45.00-120.00   71
 26  \w    129.00 178.00   1.00   30.00    --  109.13  61.00 -30.00   49
 27  \w    144.00 178.00   1.00   30.00    --  109.13  61.00 -60.00   34
 28  \w    126.00 178.00   1.00   30.00    --  109.13  77.00-180.00   52
 29  \w    129.00 178.00   1.00   30.00    --  109.13  61.00-120.00   49
 30  \w     36.00  81.00   1.00   30.00    --  109.13-125.00 -90.00   45
 31  \w     38.00  69.00   1.00    6.00    --   41.68  77.00   0.00   31
;
_diffrn_measurement_device 'four-circle diffractometer'
_diffrn_measurement_device_type 'SuperNova, Dual, Cu at home/near, Atlas'
_diffrn_measurement_method '\w scans'
_diffrn_orient_matrix_type 'CrysAlisPro convention (1999,Acta A55,543-557)'
_diffrn_orient_matrix_UB_11 -0.0097755000
_diffrn_orient_matrix_UB_12 0.1409510000
_diffrn_orient_matrix_UB_13 -0.0515029000
_diffrn_orient_matrix_UB_21 0.1407785000
_diffrn_orient_matrix_UB_22 0.1257671000
_diffrn_orient_matrix_UB_23 0.0455849000
_diffrn_orient_matrix_UB_31 0.2279319000
_diffrn_orient_matrix_UB_32 -0.0715472000
_diffrn_orient_matrix_UB_33 -0.0212359000
_diffrn_radiation_monochromator mirror
_diffrn_radiation_probe x-ray
_diffrn_radiation_type CuK\a
_diffrn_radiation_wavelength 1.54184
_diffrn_reflns_av_R_equivalents 0.0592
_diffrn_reflns_av_unetI/netI 0.0389
_diffrn_reflns_Laue_measured_fraction_full 0.985
_diffrn_reflns_Laue_measured_fraction_max 0.954
_diffrn_reflns_limit_h_max 7
_diffrn_reflns_limit_h_min -6
_diffrn_reflns_limit_k_max 9
_diffrn_reflns_limit_k_min -9
_diffrn_reflns_limit_l_max 26
_diffrn_reflns_limit_l_min -26
_diffrn_reflns_number 9351
_diffrn_reflns_point_group_measured_fraction_full 0.985
_diffrn_reflns_point_group_measured_fraction_max 0.954
_diffrn_reflns_theta_full 67.684
_diffrn_reflns_theta_max 75.308
_diffrn_reflns_theta_min 4.130
_diffrn_source 'micro-focus sealed X-ray tube'
_diffrn_source_type 'SuperNova (Cu) X-ray Source'
_exptl_absorpt_coefficient_mu 0.716
_exptl_absorpt_correction_T_max 1.000
_exptl_absorpt_correction_T_min 0.708
_exptl_absorpt_correction_type gaussian
_exptl_absorpt_process_details
;
CrysAlisPro 1.171.40.53 (Rigaku Oxford Diffraction, 2019)
Numerical absorption correction based on gaussian integration over
			a multifaceted crystal model
Empirical absorption correction using spherical harmonics,
 implemented in SCALE3 ABSPACK scaling algorithm.
;
_exptl_crystal_colour 'clear colourless'
_exptl_crystal_colour_lustre clear
_exptl_crystal_colour_primary colourless
_exptl_crystal_density_diffrn 1.262
_exptl_crystal_description 'rect. Prism'
_exptl_crystal_F_000 384
_exptl_crystal_size_max 0.267
_exptl_crystal_size_mid 0.092
_exptl_crystal_size_min 0.047
_refine_diff_density_max 0.206
_refine_diff_density_min -0.204
_refine_diff_density_rms 0.049
_refine_ls_extinction_method none
_refine_ls_goodness_of_fit_ref 1.056
_refine_ls_hydrogen_treatment mixed
_refine_ls_matrix_type full
_refine_ls_number_parameters 126
_refine_ls_number_reflns 1859
_refine_ls_number_restraints 2
_refine_ls_restrained_S_all 1.056
_refine_ls_R_factor_all 0.0577
_refine_ls_R_factor_gt 0.0432
_refine_ls_shift/su_max 0.000
_refine_ls_shift/su_mean 0.000
_refine_ls_structure_factor_coef Fsqd
_refine_ls_weighting_details 'w=1/[\s^2^(Fo^2^)+(0.0640P)^2^+0.1570P] where P=(Fo^2^+2Fc^2^)/3'
_refine_ls_weighting_scheme calc
_refine_ls_wR_factor_gt 0.1094
_refine_ls_wR_factor_ref 0.1245
_reflns_Friedel_coverage 0.000
_reflns_number_gt 1435
_reflns_number_total 1859
_reflns_threshold_expression 'I > 2\s(I)'
_cod_data_source_file d0gc04395h2.cif
_cod_data_source_block jcm012
_cod_depositor_comments 'Adding full bibliography for 7242218--7242224.cif.'
_cod_database_code 7242220
_shelx_shelxl_version_number 2018/3
_chemical_oxdiff_formula 'C10 H13 N O2'
_shelx_space_group_comment
;
The symmetry employed for this shelxl refinement is uniquely defined
by the following loop, which should always be used as a source of
symmetry information in preference to the above space-group names.
They are only intended as comments.
;
_reflns_odcompleteness_completeness 98.58
_reflns_odcompleteness_iscentric 1
_reflns_odcompleteness_theta 66.97
_olex2_refinement_description
;
1. Fixed Uiso
 At 1.2 times of:
  All C(H) groups
 At 1.5 times of:
  All C(H,H,H) groups, All C(H,H,H,H) groups
2. Restrained distances
 O2-H2
 0.84 with sigma of 0.01
 N1-H1
 0.88 with sigma of 0.01
3.a Aromatic/amide H refined with riding coordinates:
 C3(H3), C4(H4), C5(H5), C6(H6), C7(H7)
3.b Idealised Me refined as rotating group:
 C9(H9A,H9B,H9C), C10(H10A,H10B,H10C)
;
_olex2_exptl_crystal_mounting_method 'mounted on a nylon loop'
_olex2_submission_special_instructions 'No special instructions were received'
_oxdiff_exptl_absorpt_empirical_details
;
Empirical correction (ABSPACK) includes:
- Absorption correction using spherical harmonics
- Frame scaling
;
_oxdiff_exptl_absorpt_empirical_full_max 2.254
_oxdiff_exptl_absorpt_empirical_full_min 0.210

loop_
_space_group_symop_operation_xyz
'x, y, z'
'-x, y+1/2, -z+1/2'
'-x, -y, -z'
'x, -y-1/2, z-1/2'

loop_
_atom_site_label
_atom_site_type_symbol
_atom_site_fract_x
_atom_site_fract_y
_atom_site_fract_z
_atom_site_U_iso_or_equiv
_atom_site_adp_type
_atom_site_occupancy
_atom_site_site_symmetry_order
_atom_site_calc_flag
_atom_site_refinement_flags_posn
_atom_site_refinement_flags_adp
_atom_site_refinement_flags_occupancy
_atom_site_disorder_assembly
_atom_site_disorder_group
O1 O 0.6213(2) 0.66812(18) 0.62404(5) 0.0345(3) Uani 1 1 d . . . . .
O2 O 0.1382(2) 0.44694(16) 0.56637(5) 0.0301(3) Uani 1 1 d D . . . .
N1 N 0.0545(2) 0.6252(2) 0.55660(6) 0.0275(3) Uani 1 1 d D . . . .
C1 C 0.4154(3) 0.6891(2) 0.62874(7) 0.0229(4) Uani 1 1 d . . . . .
C2 C 0.3301(3) 0.6785(2) 0.69183(7) 0.0217(3) Uani 1 1 d . . . . .
C3 C 0.1246(3) 0.5977(2) 0.70468(7) 0.0232(3) Uani 1 1 d . . . . .
H3 H 0.027489 0.542524 0.672008 0.028 Uiso 1 1 calc R . . . .
C4 C 0.0608(3) 0.5975(2) 0.76510(7) 0.0260(4) Uani 1 1 d . . . . .
H4 H -0.079451 0.541844 0.773641 0.031 Uiso 1 1 calc R . . . .
C5 C 0.2018(3) 0.6785(2) 0.81300(7) 0.0281(4) Uani 1 1 d . . . . .
H5 H 0.156211 0.680239 0.854093 0.034 Uiso 1 1 calc R . . . .
C6 C 0.4082(3) 0.7566(2) 0.80100(7) 0.0288(4) Uani 1 1 d . . . . .
H6 H 0.505567 0.810184 0.833995 0.035 Uiso 1 1 calc R . . . .
C7 C 0.4735(3) 0.7569(2) 0.74095(7) 0.0256(4) Uani 1 1 d . . . . .
H7 H 0.615807 0.810294 0.732936 0.031 Uiso 1 1 calc R . . . .
C8 C 0.2508(3) 0.7465(2) 0.57065(7) 0.0241(4) Uani 1 1 d . . . . .
C9 C 0.3857(3) 0.7580(2) 0.51377(7) 0.0291(4) Uani 1 1 d . . . . .
H9A H 0.440749 0.640962 0.503638 0.044 Uiso 1 1 calc GR . . . .
H9B H 0.519313 0.836411 0.522927 0.044 Uiso 1 1 calc GR . . . .
H9C H 0.283741 0.803862 0.478160 0.044 Uiso 1 1 calc GR . . . .
C10 C 0.1468(4) 0.9239(2) 0.58546(8) 0.0367(5) Uani 1 1 d . . . . .
H10A H 0.039715 0.962827 0.549729 0.055 Uiso 1 1 calc GR . . . .
H10B H 0.272125 1.010084 0.593847 0.055 Uiso 1 1 calc GR . . . .
H10C H 0.061948 0.912698 0.622290 0.055 Uiso 1 1 calc GR . . . .
H2 H 0.094(4) 0.405(3) 0.5303(7) 0.055 Uiso 1 1 d DR . . . .
H1 H -0.053(3) 0.636(3) 0.5830(9) 0.044 Uiso 1 1 d DR . . . .

loop_
_atom_site_aniso_label
_atom_site_aniso_U_11
_atom_site_aniso_U_22
_atom_site_aniso_U_33
_atom_site_aniso_U_23
_atom_site_aniso_U_13
_atom_site_aniso_U_12
O1 0.0207(7) 0.0517(8) 0.0312(6) 0.0054(5) 0.0030(5) 0.0032(5)
O2 0.0340(7) 0.0339(7) 0.0215(5) -0.0015(4) -0.0017(5) -0.0026(5)
N1 0.0222(7) 0.0391(8) 0.0210(6) -0.0019(5) 0.0009(5) 0.0035(6)
C1 0.0205(8) 0.0228(8) 0.0250(7) 0.0006(5) 0.0010(6) 0.0003(6)
C2 0.0213(8) 0.0225(8) 0.0206(7) 0.0019(5) -0.0011(6) 0.0022(6)
C3 0.0200(8) 0.0282(8) 0.0205(7) 0.0019(5) -0.0018(6) 0.0017(6)
C4 0.0225(8) 0.0310(9) 0.0244(7) 0.0058(6) 0.0022(6) 0.0017(6)
C5 0.0351(9) 0.0287(8) 0.0207(7) 0.0026(6) 0.0042(6) 0.0020(7)
C6 0.0360(9) 0.0265(9) 0.0224(7) -0.0010(6) -0.0039(6) -0.0033(7)
C7 0.0244(8) 0.0250(8) 0.0264(8) 0.0007(6) -0.0020(6) -0.0034(6)
C8 0.0253(8) 0.0269(8) 0.0195(7) -0.0007(5) -0.0002(6) 0.0043(6)
C9 0.0322(9) 0.0313(9) 0.0243(7) 0.0021(6) 0.0050(7) 0.0025(7)
C10 0.0494(11) 0.0370(10) 0.0231(8) 0.0006(6) 0.0001(7) 0.0195(8)

loop_
_atom_type_symbol
_atom_type_description
_atom_type_scat_dispersion_real
_atom_type_scat_dispersion_imag
_atom_type_scat_source
C C 0.0181 0.0091 'International Tables Vol C Tables 4.2.6.8 and 6.1.1.4'
H H 0.0000 0.0000 'International Tables Vol C Tables 4.2.6.8 and 6.1.1.4'
N N 0.0311 0.0180 'International Tables Vol C Tables 4.2.6.8 and 6.1.1.4'
O O 0.0492 0.0322 'International Tables Vol C Tables 4.2.6.8 and 6.1.1.4'

loop_
_exptl_crystal_face_index_h
_exptl_crystal_face_index_k
_exptl_crystal_face_index_l
_exptl_crystal_face_perp_dist
0 0 -14 0.0192
0 0 14 0.0617
2 -1 9 0.0748
-3 2 -3 0.1073
0 5 1 0.0457
0 -5 -1 0.0010
3 -2 -5 0.1049
-4 0 5 0.1291

loop_
_geom_angle_atom_site_label_1
_geom_angle_atom_site_label_2
_geom_angle_atom_site_label_3
_geom_angle
_geom_angle_site_symmetry_1
_geom_angle_site_symmetry_3
_geom_angle_publ_flag
O2 N1 C8 108.84(12) . . ?
O1 C1 C2 119.29(13) . . ?
O1 C1 C8 119.40(14) . . ?
C2 C1 C8 120.96(14) . . ?
C3 C2 C1 125.17(13) . . ?
C3 C2 C7 119.03(14) . . ?
C7 C2 C1 115.80(14) . . ?
C4 C3 C2 120.31(14) . . ?
C5 C4 C3 120.09(16) . . ?
C6 C5 C4 120.12(15) . . ?
C5 C6 C7 120.13(14) . . ?
C6 C7 C2 120.30(16) . . ?
N1 C8 C1 112.39(13) . . ?
N1 C8 C9 108.70(12) . . ?
N1 C8 C10 106.80(14) . . ?
C9 C8 C1 110.02(13) . . ?
C9 C8 C10 111.32(14) . . ?
C10 C8 C1 107.60(12) . . ?

loop_
_geom_bond_atom_site_label_1
_geom_bond_atom_site_label_2
_geom_bond_distance
_geom_bond_site_symmetry_2
_geom_bond_publ_flag
O1 C1 1.215(2) . ?
O2 N1 1.4510(19) . ?
N1 C8 1.470(2) . ?
C1 C2 1.496(2) . ?
C1 C8 1.5510(19) . ?
C2 C3 1.391(2) . ?
C2 C7 1.405(2) . ?
C3 C4 1.390(2) . ?
C4 C5 1.389(2) . ?
C5 C6 1.382(3) . ?
C6 C7 1.385(2) . ?
C8 C9 1.523(2) . ?
C8 C10 1.528(2) . ?

loop_
_exptl_oxdiff_crystal_face_indexfrac_h
_exptl_oxdiff_crystal_face_indexfrac_k
_exptl_oxdiff_crystal_face_indexfrac_l
_exptl_oxdiff_crystal_face_x
_exptl_oxdiff_crystal_face_y
_exptl_oxdiff_crystal_face_z
0.0961 -0.2196 -13.9129 0.6847 -0.6483 0.3331
0.0867 0.1265 13.8494 -0.6963 0.6594 -0.2834
2.4496 -1.1266 9.0532 -0.6490 0.6158 0.4467
-3.3645 1.6678 -2.6416 0.4040 -0.3843 -0.8301
0.0366 4.9353 1.0731 0.6400 0.6748 -0.3676
-0.0366 -4.9353 -1.0731 -0.6400 -0.6748 0.3676
2.9520 -1.7206 -5.3681 0.0051 -0.0455 0.9099
-3.8926 -0.3758 5.4958 -0.2980 -0.3447 -0.9771
